data_1567618
loop_
_publ_author_name
'Karak, Pirudhan'
'Choudhury, Joyanta'

_publ_section_title
;
 Conformationally flexible heterohelicenes as stimuli-controlled soft
 molecular springs
;
_journal_issue 37
_journal_name_full 'Chemical Science'
_journal_page_first 11163
_journal_page_last 11173
_journal_paper_doi 10.1039/D2SC04006A
_journal_volume 13
_journal_year 2022
_chemical_formula_moiety 'C51 H45 N5'
_chemical_formula_sum 'C51 H45 N5'
_chemical_formula_weight 727.92
_space_group_crystal_system monoclinic
_space_group_IT_number 14
_space_group_name_Hall '-P 2yn'
_space_group_name_H-M_alt 'P 1 21/n 1'
_atom_sites_solution_hydrogens geom
_audit_creation_date 2021-04-14
_audit_creation_method
;
Olex2 1.3
(compiled 2020.11.12 svn.r5f609507 for OlexSys, GUI svn.r6272)
;
_audit_update_record
;
2022-04-12 deposited with the CCDC.	2022-09-12 downloaded from the CCDC.
;
_cell_angle_alpha 90
_cell_angle_beta 95.655(3)
_cell_angle_gamma 90
_cell_formula_units_Z 4
_cell_length_a 8.4766(9)
_cell_length_b 15.6816(16)
_cell_length_c 28.099(2)
_cell_measurement_reflns_used 7654
_cell_measurement_temperature 140.01
_cell_measurement_theta_max 29.18
_cell_measurement_theta_min 2.45
_cell_volume 3716.9(6)
_computing_cell_refinement 'SAINT v8.37A (Bruker, 2015)'
_computing_data_reduction 'SAINT v8.37A (Bruker, 2015)'
_computing_molecular_graphics 'Olex2 1.3 (Dolomanov et al., 2009)'
_computing_publication_material 'Olex2 1.3 (Dolomanov et al., 2009)'
_computing_structure_refinement 'SHELXL 2018/3 (Sheldrick, 2015)'
_computing_structure_solution 'SHELXT 2014/5 (Sheldrick, 2014)'
_diffrn_ambient_temperature 140.01
_diffrn_measured_fraction_theta_full 0.999
_diffrn_measured_fraction_theta_max 0.999
_diffrn_measurement_device_type 'Bruker APEX-II CCD'
_diffrn_measurement_method '\f and \w scans'
_diffrn_radiation_type MoK\a
_diffrn_radiation_wavelength 0.71073
_diffrn_reflns_av_R_equivalents 0.1350
_diffrn_reflns_av_unetI/netI 0.1134
_diffrn_reflns_Laue_measured_fraction_full 0.999
_diffrn_reflns_Laue_measured_fraction_max 0.999
_diffrn_reflns_limit_h_max 10
_diffrn_reflns_limit_h_min -10
_diffrn_reflns_limit_k_max 19
_diffrn_reflns_limit_k_min -19
_diffrn_reflns_limit_l_max 35
_diffrn_reflns_limit_l_min -35
_diffrn_reflns_number 45331
_diffrn_reflns_point_group_measured_fraction_full 0.999
_diffrn_reflns_point_group_measured_fraction_max 0.999
_diffrn_reflns_theta_full 25.242
_diffrn_reflns_theta_max 26.370
_diffrn_reflns_theta_min 2.452
_diffrn_source_current 1.0
_diffrn_source_power 0.05
_diffrn_source_voltage 50.0
_diffrn_standards_number 0
_exptl_absorpt_coefficient_mu 0.077
_exptl_absorpt_correction_T_max 0.7461
_exptl_absorpt_correction_T_min 0.6676
_exptl_absorpt_correction_type none
_exptl_absorpt_process_details
;
SADABS-2014/5 (Bruker,2014/5) was used for absorption correction.
wR2(int) was 0.1274 before and 0.0724 after correction.
The Ratio of minimum to maximum transmission is 0.8948.
The \l/2 correction factor is 0.00150.
;
_exptl_crystal_colour 'greenish yellow'
_exptl_crystal_colour_modifier greenish
_exptl_crystal_colour_primary yellow
_exptl_crystal_density_diffrn 1.301
_exptl_crystal_description needle
_exptl_crystal_F_000 1544
_exptl_crystal_recrystallization_method 'slow evaporation of dichloromethane'
_exptl_crystal_size_max 0.25
_exptl_crystal_size_mid 0.05
_exptl_crystal_size_min 0.02
_refine_diff_density_max 0.301
_refine_diff_density_min -0.311
_refine_diff_density_rms 0.062
_refine_ls_extinction_method none
_refine_ls_goodness_of_fit_ref 1.051
_refine_ls_hydrogen_treatment constr
_refine_ls_matrix_type full
_refine_ls_number_parameters 509
_refine_ls_number_reflns 7602
_refine_ls_number_restraints 0
_refine_ls_restrained_S_all 1.051
_refine_ls_R_factor_all 0.1547
_refine_ls_R_factor_gt 0.0735
_refine_ls_shift/su_max 0.000
_refine_ls_shift/su_mean 0.000
_refine_ls_structure_factor_coef Fsqd
_refine_ls_weighting_details 'w=1/[\s^2^(Fo^2^)+(0.0525P)^2^+1.9771P] where P=(Fo^2^+2Fc^2^)/3'
_refine_ls_weighting_scheme calc
_refine_ls_wR_factor_gt 0.1281
_refine_ls_wR_factor_ref 0.1526
_reflns_Friedel_coverage 0.000
_reflns_number_gt 4308
_reflns_number_total 7602
_reflns_threshold_expression 'I > 2\s(I)'
_cod_data_source_file d2sc04006a2.cif
_cod_data_source_block final2_a
_cod_depositor_comments 'Adding full bibliography for 1567617--1567621.cif.'
_cod_original_cell_volume 3717.0(6)
_cod_database_code 1567618
_shelx_shelxl_version_number 2018/3
_shelx_space_group_comment
;
The symmetry employed for this shelxl refinement is uniquely defined
by the following loop, which should always be used as a source of
symmetry information in preference to the above space-group names.
They are only intended as comments.
;
_shelx_estimated_absorpt_t_max 0.998
_shelx_estimated_absorpt_t_min 0.981
_olex2_refinement_description
;
1. Fixed Uiso
 At 1.2 times of:
  All C(H) groups, All C(H,H) groups
 At 1.5 times of:
  All C(H,H,H) groups
2.a Secondary CH2 refined with riding coordinates:
 C00H(H00A,H00B), C00S(H00C,H00D), C00W(H00E,H00F), C014(H01D,H01E), C016(H01F,
 H01G), C017(H01H,H01I), C01C(H01J,H01K), C01J(H01U,H01V)
2.b Aromatic/amide H refined with riding coordinates:
 C6(H6), C44(H44), C11(H11), C20(H20), C17(H17), C19(H19), C14(H14), C18(H18),
 C43(H43), C12(H12), C13(H13), C35(H35), C41(H41), C36(H36), C42(H42), C38(H38),
  C37(H37)
2.c Idealised Me refined as rotating group:
 C013(H01A,H01B,H01C), C01D(H01L,H01M,H01N), C01E(H01O,H01P,H01Q), C01I(H01R,
 H01S,H01T)
;
_olex2_submission_special_instructions 'No special instructions were received'

loop_
_space_group_symop_operation_xyz
'x, y, z'
'-x+1/2, y+1/2, -z+1/2'
'-x, -y, -z'
'x-1/2, -y-1/2, z-1/2'

loop_
_atom_site_label
_atom_site_type_symbol
_atom_site_fract_x
_atom_site_fract_y
_atom_site_fract_z
_atom_site_U_iso_or_equiv
_atom_site_adp_type
_atom_site_occupancy
_atom_site_site_symmetry_order
_atom_site_calc_flag
_atom_site_refinement_flags_posn
_atom_site_refinement_flags_adp
_atom_site_refinement_flags_occupancy
_atom_site_disorder_assembly
_atom_site_disorder_group
N1 N 0.5361(3) 0.58932(13) 0.27949(7) 0.0143(5) Uani 1 1 d . . . . .
N5 N 0.5930(3) 0.73365(14) 0.29351(7) 0.0148(5) Uani 1 1 d . . . . .
N4 N 0.6277(3) 1.01242(14) 0.33756(7) 0.0180(6) Uani 1 1 d . . . . .
N2 N 0.5482(3) 0.44709(14) 0.26691(7) 0.0170(5) Uani 1 1 d . . . . .
N3 N 0.6481(3) 0.87762(14) 0.31006(7) 0.0156(5) Uani 1 1 d . . . . .
C4 C 0.5414(3) 0.67338(17) 0.26270(9) 0.0146(6) Uani 1 1 d . . . . .
C8 C 0.5958(3) 0.81372(17) 0.27782(9) 0.0156(6) Uani 1 1 d . . . . .
C3 C 0.5706(3) 0.55054(17) 0.32457(8) 0.0149(6) Uani 1 1 d . . . . .
C45 C 0.8011(3) 0.81615(16) 0.38739(9) 0.0157(6) Uani 1 1 d . . . . .
C2 C 0.5819(3) 0.46494(17) 0.31463(9) 0.0159(6) Uani 1 1 d . . . . .
C32 C 0.7066(3) 0.87659(17) 0.35877(9) 0.0152(6) Uani 1 1 d . . . . .
C5 C 0.4962(3) 0.68761(17) 0.21383(9) 0.0155(6) Uani 1 1 d . . . . .
C7 C 0.5409(3) 0.83933(17) 0.23073(9) 0.0167(6) Uani 1 1 d . . . . .
C16 C 0.6247(3) 0.52146(17) 0.40983(9) 0.0179(7) Uani 1 1 d . . . . .
C33 C 0.6845(3) 0.95880(17) 0.37389(9) 0.0157(6) Uani 1 1 d . . . . .
C10 C 0.6285(3) 0.40355(17) 0.35105(9) 0.0176(6) Uani 1 1 d . . . . .
C00H C 0.4370(3) 0.45777(17) 0.16653(9) 0.0166(6) Uani 1 1 d . . . . .
H00A H 0.499724 0.409321 0.180890 0.020 Uiso 1 1 calc R U . . .
H00B H 0.470079 0.467765 0.134171 0.020 Uiso 1 1 calc R U . . .
C6 C 0.4967(3) 0.77263(17) 0.19969(9) 0.0175(7) Uani 1 1 d . . . . .
H6 H 0.465199 0.785759 0.167132 0.021 Uiso 1 1 calc R U . . .
C21 C 0.5730(3) 0.58141(17) 0.37332(9) 0.0157(6) Uani 1 1 d . . . . .
C31 C 0.6086(3) 0.96277(17) 0.29937(9) 0.0170(6) Uani 1 1 d . . . . .
C51 C 0.4550(3) 0.61790(17) 0.18074(8) 0.0152(6) Uani 1 1 d . . . . .
C52 C 0.5333(3) 0.92848(18) 0.21675(9) 0.0186(7) Uani 1 1 d . . . . .
C15 C 0.6615(3) 0.43348(17) 0.39845(9) 0.0179(7) Uani 1 1 d . . . . .
C53 C 0.5618(3) 0.98909(17) 0.25104(9) 0.0180(7) Uani 1 1 d . . . . .
C1 C 0.5200(3) 0.52186(17) 0.24644(9) 0.0166(6) Uani 1 1 d . . . . .
C50 C 0.4727(3) 0.53630(17) 0.19670(9) 0.0161(6) Uani 1 1 d . . . . .
C44 C 0.8625(3) 0.74008(18) 0.37054(10) 0.0216(7) Uani 1 1 d . . . . .
H44 H 0.835650 0.724276 0.338120 0.026 Uiso 1 1 calc R U . . .
C00S C 0.3916(3) 0.64062(18) 0.13017(9) 0.0204(7) Uani 1 1 d . . . . .
H00C H 0.389977 0.588594 0.110177 0.025 Uiso 1 1 calc R U . . .
H00D H 0.464633 0.681908 0.117197 0.025 Uiso 1 1 calc R U . . .
C34 C 0.7186(3) 0.98292(17) 0.42327(9) 0.0198(7) Uani 1 1 d . . . . .
C40 C 0.8470(4) 0.84086(17) 0.43551(9) 0.0208(7) Uani 1 1 d . . . . .
C11 C 0.6534(3) 0.31745(17) 0.34016(10) 0.0213(7) Uani 1 1 d . . . . .
H11 H 0.628740 0.297878 0.308302 0.026 Uiso 1 1 calc R U . . .
C00W C 0.5510(3) 1.08407(18) 0.24251(10) 0.0217(7) Uani 1 1 d . . . . .
H00E H 0.622301 1.113202 0.267414 0.026 Uiso 1 1 calc R U . . .
H00F H 0.589897 1.096792 0.211185 0.026 Uiso 1 1 calc R U . . .
C20 C 0.5145(3) 0.66065(18) 0.38653(9) 0.0216(7) Uani 1 1 d . . . . .
H20 H 0.473459 0.699248 0.362346 0.026 Uiso 1 1 calc R U . . .
C17 C 0.6278(4) 0.54904(18) 0.45759(9) 0.0242(7) Uani 1 1 d . . . . .
H17 H 0.667966 0.511544 0.482446 0.029 Uiso 1 1 calc R U . . .
C19 C 0.5151(4) 0.68362(19) 0.43356(10) 0.0282(8) Uani 1 1 d . . . . .
H19 H 0.474549 0.737631 0.441636 0.034 Uiso 1 1 calc R U . . .
C39 C 0.7976(4) 0.92260(18) 0.45425(9) 0.0248(7) Uani 1 1 d . . . . .
C14 C 0.7238(4) 0.37417(19) 0.43296(10) 0.0248(7) Uani 1 1 d . . . . .
H14 H 0.748567 0.392362 0.465072 0.030 Uiso 1 1 calc R U . . .
C18 C 0.5749(4) 0.62826(18) 0.46951(10) 0.0277(8) Uani 1 1 d . . . . .
H18 H 0.579063 0.645068 0.502094 0.033 Uiso 1 1 calc R U . . .
C013 C 0.2261(4) 0.35490(18) 0.13254(10) 0.0251(7) Uani 1 1 d . . . . .
H01A H 0.265545 0.362143 0.101158 0.038 Uiso 1 1 calc R U . . .
H01B H 0.111281 0.345394 0.128379 0.038 Uiso 1 1 calc R U . . .
H01C H 0.278284 0.305732 0.148843 0.038 Uiso 1 1 calc R U . . .
C014 C 0.2244(4) 0.67914(19) 0.12626(9) 0.0246(7) Uani 1 1 d . . . . .
H01D H 0.147115 0.633760 0.131783 0.030 Uiso 1 1 calc R U . . .
H01E H 0.219183 0.722695 0.151562 0.030 Uiso 1 1 calc R U . . .
C43 C 0.9596(4) 0.68805(19) 0.39920(10) 0.0302(8) Uani 1 1 d . . . . .
H43 H 0.999557 0.636990 0.386709 0.036 Uiso 1 1 calc R U . . .
C016 C 0.4906(4) 0.94957(18) 0.16457(9) 0.0234(7) Uani 1 1 d . . . . .
H01F H 0.546436 0.908971 0.145093 0.028 Uiso 1 1 calc R U . . .
H01G H 0.531265 1.007317 0.158476 0.028 Uiso 1 1 calc R U . . .
C017 C 0.2618(4) 0.43445(19) 0.16228(10) 0.0264(7) Uani 1 1 d . . . . .
H01H H 0.228482 0.425258 0.194672 0.032 Uiso 1 1 calc R U . . .
H01I H 0.199307 0.482622 0.147523 0.032 Uiso 1 1 calc R U . . .
C12 C 0.7124(4) 0.26142(19) 0.37465(10) 0.0257(7) Uani 1 1 d . . . . .
H12 H 0.728040 0.203240 0.366928 0.031 Uiso 1 1 calc R U . . .
C13 C 0.7495(4) 0.29045(19) 0.42123(10) 0.0269(8) Uani 1 1 d . . . . .
H13 H 0.793083 0.252059 0.445171 0.032 Uiso 1 1 calc R U . . .
C35 C 0.6707(4) 1.06157(18) 0.44072(10) 0.0266(8) Uani 1 1 d . . . . .
H35 H 0.618953 1.102028 0.419391 0.032 Uiso 1 1 calc R U . . .
C41 C 0.9446(4) 0.78466(19) 0.46423(10) 0.0324(8) Uani 1 1 d . . . . .
H41 H 0.973093 0.799005 0.496790 0.039 Uiso 1 1 calc R U . . .
C01C C 0.3148(4) 0.9472(2) 0.14719(10) 0.0298(8) Uani 1 1 d . . . . .
H01J H 0.258309 0.991187 0.164266 0.036 Uiso 1 1 calc R U . . .
H01K H 0.270649 0.890837 0.154611 0.036 Uiso 1 1 calc R U . . .
C01D C 0.3783(4) 1.21539(19) 0.23603(11) 0.0340(8) Uani 1 1 d . . . . .
H01L H 0.423371 1.230601 0.206373 0.051 Uiso 1 1 calc R U . . .
H01M H 0.438530 1.243665 0.263124 0.051 Uiso 1 1 calc R U . . .
H01N H 0.267364 1.233835 0.234093 0.051 Uiso 1 1 calc R U . . .
C01E C 0.2877(4) 0.9632(2) 0.09349(10) 0.0343(8) Uani 1 1 d . . . . .
H01O H 0.350995 0.922834 0.076730 0.051 Uiso 1 1 calc R U . . .
H01P H 0.319567 1.021613 0.086550 0.051 Uiso 1 1 calc R U . . .
H01Q H 0.175130 0.955450 0.082685 0.051 Uiso 1 1 calc R U . . .
C36 C 0.6983(4) 1.0802(2) 0.48834(10) 0.0407(10) Uani 1 1 d . . . . .
H36 H 0.663054 1.132860 0.500260 0.049 Uiso 1 1 calc R U . . .
C42 C 0.9998(4) 0.7101(2) 0.44685(11) 0.0372(9) Uani 1 1 d . . . . .
H42 H 1.065433 0.673566 0.467196 0.045 Uiso 1 1 calc R U . . .
C38 C 0.8273(4) 0.9452(2) 0.50250(10) 0.0393(9) Uani 1 1 d . . . . .
H38 H 0.882716 0.906620 0.524212 0.047 Uiso 1 1 calc R U . . .
C01I C 0.1782(4) 0.7200(2) 0.07781(10) 0.0380(9) Uani 1 1 d . . . . .
H01R H 0.169188 0.675766 0.053033 0.057 Uiso 1 1 calc R U . . .
H01S H 0.259412 0.761350 0.070839 0.057 Uiso 1 1 calc R U . . .
H01T H 0.076058 0.749100 0.078320 0.057 Uiso 1 1 calc R U . . .
C01J C 0.3868(4) 1.1205(2) 0.24294(13) 0.0388(9) Uani 1 1 d . . . . .
H01U H 0.316201 1.092856 0.217282 0.047 Uiso 1 1 calc R U . . .
H01V H 0.346372 1.106165 0.273838 0.047 Uiso 1 1 calc R U . . .
C37 C 0.7775(5) 1.0223(2) 0.51903(11) 0.0511(11) Uani 1 1 d . . . . .
H37 H 0.797974 1.035909 0.552014 0.061 Uiso 1 1 calc R U . . .

loop_
_atom_site_aniso_label
_atom_site_aniso_U_11
_atom_site_aniso_U_22
_atom_site_aniso_U_33
_atom_site_aniso_U_23
_atom_site_aniso_U_13
_atom_site_aniso_U_12
N1 0.0144(14) 0.0153(13) 0.0128(11) -0.0017(10) -0.0006(10) -0.0011(10)
N5 0.0153(14) 0.0162(13) 0.0126(11) 0.0016(10) 0.0003(10) -0.0009(11)
N4 0.0206(15) 0.0147(12) 0.0182(12) 0.0025(10) -0.0013(10) -0.0031(11)
N2 0.0176(14) 0.0180(13) 0.0150(12) -0.0004(10) -0.0007(10) -0.0016(11)
N3 0.0179(14) 0.0168(13) 0.0117(11) 0.0007(10) -0.0010(10) 0.0025(11)
C4 0.0116(16) 0.0158(15) 0.0161(14) 0.0022(12) 0.0008(12) 0.0011(12)
C8 0.0111(16) 0.0189(16) 0.0168(14) -0.0010(12) 0.0008(12) -0.0013(13)
C3 0.0130(16) 0.0191(16) 0.0120(13) 0.0049(12) -0.0023(11) 0.0001(13)
C45 0.0163(17) 0.0146(15) 0.0158(14) 0.0042(12) -0.0008(12) -0.0034(13)
C2 0.0125(16) 0.0189(16) 0.0160(14) -0.0019(12) 0.0009(12) 0.0016(13)
C32 0.0139(16) 0.0174(15) 0.0144(14) -0.0012(12) 0.0023(12) -0.0046(13)
C5 0.0125(16) 0.0193(16) 0.0142(14) 0.0009(12) -0.0017(12) 0.0042(13)
C7 0.0167(17) 0.0217(16) 0.0114(13) 0.0021(12) -0.0004(12) -0.0005(13)
C16 0.0159(17) 0.0185(16) 0.0194(15) 0.0027(12) 0.0032(12) -0.0023(13)
C33 0.0164(16) 0.0149(15) 0.0154(14) 0.0036(12) -0.0013(12) -0.0025(13)
C10 0.0135(17) 0.0183(16) 0.0213(15) 0.0032(12) 0.0035(12) -0.0013(13)
C00H 0.0150(16) 0.0203(15) 0.0137(13) -0.0010(12) -0.0031(12) 0.0040(13)
C6 0.0169(17) 0.0256(17) 0.0097(13) 0.0028(12) -0.0002(12) 0.0005(13)
C21 0.0135(16) 0.0159(15) 0.0180(14) 0.0008(12) 0.0029(12) -0.0047(13)
C31 0.0156(16) 0.0127(15) 0.0224(15) 0.0000(12) -0.0001(12) -0.0003(13)
C51 0.0132(16) 0.0210(16) 0.0110(13) -0.0018(12) -0.0002(11) 0.0007(13)
C52 0.0186(17) 0.0216(16) 0.0148(14) 0.0047(12) -0.0028(12) 0.0016(13)
C15 0.0136(17) 0.0206(16) 0.0195(15) 0.0046(12) 0.0008(12) -0.0027(13)
C53 0.0176(17) 0.0189(16) 0.0169(14) 0.0065(12) -0.0010(12) 0.0026(13)
C1 0.0136(16) 0.0199(16) 0.0156(14) -0.0008(12) -0.0012(12) -0.0007(13)
C50 0.0114(16) 0.0203(16) 0.0164(14) -0.0024(12) 0.0006(12) 0.0000(13)
C44 0.0231(18) 0.0203(16) 0.0201(15) -0.0042(13) -0.0039(13) 0.0002(14)
C00S 0.0224(18) 0.0220(16) 0.0164(14) 0.0008(12) -0.0005(13) -0.0009(14)
C34 0.0253(18) 0.0172(16) 0.0170(14) -0.0005(12) 0.0026(13) -0.0051(14)
C40 0.0265(19) 0.0178(16) 0.0172(14) 0.0022(12) -0.0022(13) -0.0019(14)
C11 0.0218(18) 0.0213(17) 0.0209(15) -0.0017(13) 0.0029(13) 0.0016(14)
C00W 0.0228(19) 0.0219(17) 0.0199(15) 0.0033(13) -0.0012(13) -0.0011(14)
C20 0.0270(19) 0.0201(16) 0.0182(15) 0.0040(13) 0.0046(13) 0.0027(14)
C17 0.0293(19) 0.0238(17) 0.0191(15) 0.0055(13) 0.0005(13) -0.0018(15)
C19 0.043(2) 0.0216(17) 0.0218(16) -0.0011(13) 0.0118(15) -0.0010(15)
C39 0.036(2) 0.0223(17) 0.0157(15) -0.0003(13) -0.0014(14) -0.0019(15)
C14 0.0248(19) 0.0298(18) 0.0191(15) 0.0046(13) -0.0009(13) 0.0032(15)
C18 0.045(2) 0.0258(18) 0.0135(14) -0.0023(13) 0.0060(14) -0.0080(16)
C013 0.0252(19) 0.0217(17) 0.0279(16) 0.0004(13) -0.0004(14) -0.0068(14)
C014 0.0258(19) 0.0282(18) 0.0187(15) 0.0013(13) -0.0031(13) -0.0003(15)
C43 0.034(2) 0.0215(17) 0.0319(18) -0.0044(14) -0.0127(15) 0.0087(15)
C016 0.0260(19) 0.0229(17) 0.0210(15) 0.0060(13) 0.0008(13) -0.0024(14)
C017 0.0222(19) 0.0265(18) 0.0299(17) -0.0040(14) -0.0004(14) -0.0024(14)
C12 0.028(2) 0.0184(16) 0.0311(17) 0.0057(14) 0.0070(15) 0.0042(14)
C13 0.026(2) 0.0248(18) 0.0298(17) 0.0142(14) 0.0018(14) 0.0048(15)
C35 0.039(2) 0.0187(17) 0.0215(16) 0.0000(13) 0.0007(14) 0.0007(15)
C41 0.050(2) 0.0254(18) 0.0182(15) 0.0001(14) -0.0131(15) 0.0034(17)
C01C 0.0242(19) 0.0362(19) 0.0280(17) -0.0035(15) -0.0023(14) 0.0102(16)
C01D 0.034(2) 0.0251(18) 0.043(2) 0.0058(15) 0.0052(16) 0.0092(16)
C01E 0.033(2) 0.043(2) 0.0241(16) 0.0040(15) -0.0110(15) 0.0028(17)
C36 0.074(3) 0.0229(18) 0.0242(17) -0.0060(15) 0.0009(18) 0.0094(18)
C42 0.052(2) 0.0244(18) 0.0307(18) 0.0043(15) -0.0194(17) 0.0088(17)
C38 0.069(3) 0.028(2) 0.0185(16) 0.0019(14) -0.0097(16) 0.0060(18)
C01I 0.030(2) 0.051(2) 0.0315(18) 0.0154(16) -0.0019(15) 0.0114(18)
C01J 0.029(2) 0.0264(19) 0.063(2) -0.0041(17) 0.0142(18) 0.0026(16)
C37 0.104(4) 0.031(2) 0.0165(17) -0.0069(15) -0.0051(19) 0.011(2)

loop_
_atom_type_symbol
_atom_type_description
_atom_type_scat_dispersion_real
_atom_type_scat_dispersion_imag
_atom_type_scat_source
C C 0.0033 0.0016 'International Tables Vol C Tables 4.2.6.8 and 6.1.1.4'
H H 0.0000 0.0000 'International Tables Vol C Tables 4.2.6.8 and 6.1.1.4'
N N 0.0061 0.0033 'International Tables Vol C Tables 4.2.6.8 and 6.1.1.4'

loop_
_geom_angle_atom_site_label_1
_geom_angle_atom_site_label_2
_geom_angle_atom_site_label_3
_geom_angle
_geom_angle_site_symmetry_1
_geom_angle_site_symmetry_3
_geom_angle_publ_flag
C4 N1 C3 134.2(2) . . ?
C4 N1 C1 119.3(2) . . ?
C1 N1 C3 105.5(2) . . ?
C4 N5 C8 118.1(2) . . ?
C31 N4 C33 104.4(2) . . ?
C1 N2 C2 104.9(2) . . ?
C8 N3 C32 133.0(2) . . ?
C8 N3 C31 119.5(2) . . ?
C31 N3 C32 105.8(2) . . ?
N1 C4 C5 117.6(2) . . ?
N5 C4 N1 118.0(2) . . ?
N5 C4 C5 124.4(2) . . ?
N5 C8 N3 118.5(2) . . ?
N5 C8 C7 124.2(2) . . ?
N3 C8 C7 117.2(2) . . ?
N1 C3 C21 133.4(2) . . ?
C2 C3 N1 104.5(2) . . ?
C2 C3 C21 121.5(2) . . ?
C44 C45 C32 125.3(2) . . ?
C44 C45 C40 118.5(2) . . ?
C40 C45 C32 116.0(2) . . ?
N2 C2 C3 112.7(2) . . ?
N2 C2 C10 125.3(2) . . ?
C3 C2 C10 122.0(2) . . ?
N3 C32 C45 132.5(2) . . ?
C33 C32 N3 104.1(2) . . ?
C33 C32 C45 122.1(2) . . ?
C4 C5 C51 122.0(2) . . ?
C6 C5 C4 115.0(2) . . ?
C6 C5 C51 123.0(2) . . ?
C8 C7 C52 121.8(2) . . ?
C6 C7 C8 114.6(2) . . ?
C6 C7 C52 123.6(2) . . ?
C21 C16 C15 121.5(2) . . ?
C17 C16 C21 117.3(3) . . ?
C17 C16 C15 121.0(2) . . ?
N4 C33 C32 113.1(2) . . ?
N4 C33 C34 125.3(2) . . ?
C32 C33 C34 121.6(2) . . ?
C15 C10 C2 117.7(2) . . ?
C11 C10 C2 121.8(2) . . ?
C11 C10 C15 120.3(2) . . ?
H00A C00H H00B 107.9 . . ?
C50 C00H H00A 109.1 . . ?
C50 C00H H00B 109.1 . . ?
C50 C00H C017 112.3(2) . . ?
C017 C00H H00A 109.1 . . ?
C017 C00H H00B 109.1 . . ?
C5 C6 H6 118.3 . . ?
C7 C6 C5 123.4(2) . . ?
C7 C6 H6 118.3 . . ?
C16 C21 C3 115.7(2) . . ?
C20 C21 C3 125.0(2) . . ?
C20 C21 C16 119.0(2) . . ?
N4 C31 N3 112.3(2) . . ?
N4 C31 C53 126.7(2) . . ?
N3 C31 C53 120.9(2) . . ?
C5 C51 C00S 117.7(2) . . ?
C50 C51 C5 119.0(2) . . ?
C50 C51 C00S 123.3(2) . . ?
C7 C52 C016 118.2(2) . . ?
C53 C52 C7 118.8(2) . . ?
C53 C52 C016 123.0(2) . . ?
C10 C15 C16 119.6(2) . . ?
C14 C15 C16 123.2(2) . . ?
C14 C15 C10 117.1(3) . . ?
C31 C53 C00W 116.1(2) . . ?
C52 C53 C31 118.9(2) . . ?
C52 C53 C00W 125.0(2) . . ?
N1 C1 C50 121.7(2) . . ?
N2 C1 N1 112.3(2) . . ?
N2 C1 C50 126.0(2) . . ?
C51 C50 C00H 125.0(2) . . ?
C51 C50 C1 118.8(2) . . ?
C1 C50 C00H 116.1(2) . . ?
C45 C44 H44 118.9 . . ?
C43 C44 C45 122.1(3) . . ?
C43 C44 H44 118.9 . . ?
C51 C00S H00C 108.8 . . ?
C51 C00S H00D 108.8 . . ?
C51 C00S C014 113.6(2) . . ?
H00C C00S H00D 107.7 . . ?
C014 C00S H00C 108.8 . . ?
C014 C00S H00D 108.8 . . ?
C39 C34 C33 117.2(2) . . ?
C35 C34 C33 122.0(3) . . ?
C35 C34 C39 120.7(2) . . ?
C45 C40 C39 121.3(2) . . ?
C41 C40 C45 117.7(3) . . ?
C41 C40 C39 121.0(2) . . ?
C10 C11 H11 119.5 . . ?
C12 C11 C10 121.1(3) . . ?
C12 C11 H11 119.5 . . ?
C53 C00W H00E 108.6 . . ?
C53 C00W H00F 108.6 . . ?
H00E C00W H00F 107.6 . . ?
C01J C00W C53 114.5(2) . . ?
C01J C00W H00E 108.6 . . ?
C01J C00W H00F 108.6 . . ?
C21 C20 H20 119.3 . . ?
C19 C20 C21 121.4(3) . . ?
C19 C20 H20 119.3 . . ?
C16 C17 H17 118.8 . . ?
C18 C17 C16 122.3(3) . . ?
C18 C17 H17 118.8 . . ?
C20 C19 H19 119.9 . . ?
C20 C19 C18 120.3(3) . . ?
C18 C19 H19 119.9 . . ?
C34 C39 C40 120.1(2) . . ?
C38 C39 C34 117.2(3) . . ?
C38 C39 C40 122.7(3) . . ?
C15 C14 H14 119.2 . . ?
C13 C14 C15 121.5(3) . . ?
C13 C14 H14 119.2 . . ?
C17 C18 C19 119.5(3) . . ?
C17 C18 H18 120.3 . . ?
C19 C18 H18 120.3 . . ?
H01A C013 H01B 109.5 . . ?
H01A C013 H01C 109.5 . . ?
H01B C013 H01C 109.5 . . ?
C017 C013 H01A 109.5 . . ?
C017 C013 H01B 109.5 . . ?
C017 C013 H01C 109.5 . . ?
C00S C014 H01D 109.1 . . ?
C00S C014 H01E 109.1 . . ?
H01D C014 H01E 107.8 . . ?
C01I C014 C00S 112.6(2) . . ?
C01I C014 H01D 109.1 . . ?
C01I C014 H01E 109.1 . . ?
C44 C43 H43 120.2 . . ?
C44 C43 C42 119.7(3) . . ?
C42 C43 H43 120.2 . . ?
C52 C016 H01F 108.3 . . ?
C52 C016 H01G 108.3 . . ?
C52 C016 C01C 116.1(2) . . ?
H01F C016 H01G 107.4 . . ?
C01C C016 H01F 108.3 . . ?
C01C C016 H01G 108.3 . . ?
C00H C017 H01H 109.1 . . ?
C00H C017 H01I 109.1 . . ?
C013 C017 C00H 112.4(2) . . ?
C013 C017 H01H 109.1 . . ?
C013 C017 H01I 109.1 . . ?
H01H C017 H01I 107.8 . . ?
C11 C12 H12 120.3 . . ?
C11 C12 C13 119.3(3) . . ?
C13 C12 H12 120.3 . . ?
C14 C13 C12 120.7(3) . . ?
C14 C13 H13 119.6 . . ?
C12 C13 H13 119.6 . . ?
C34 C35 H35 119.9 . . ?
C36 C35 C34 120.2(3) . . ?
C36 C35 H35 119.9 . . ?
C40 C41 H41 118.9 . . ?
C42 C41 C40 122.2(3) . . ?
C42 C41 H41 118.9 . . ?
C016 C01C H01J 109.4 . . ?
C016 C01C H01K 109.4 . . ?
C016 C01C C01E 111.1(3) . . ?
H01J C01C H01K 108.0 . . ?
C01E C01C H01J 109.4 . . ?
C01E C01C H01K 109.4 . . ?
H01L C01D H01M 109.5 . . ?
H01L C01D H01N 109.5 . . ?
H01M C01D H01N 109.5 . . ?
C01J C01D H01L 109.5 . . ?
C01J C01D H01M 109.5 . . ?
C01J C01D H01N 109.5 . . ?
C01C C01E H01O 109.5 . . ?
C01C C01E H01P 109.5 . . ?
C01C C01E H01Q 109.5 . . ?
H01O C01E H01P 109.5 . . ?
H01O C01E H01Q 109.5 . . ?
H01P C01E H01Q 109.5 . . ?
C35 C36 H36 120.1 . . ?
C35 C36 C37 119.8(3) . . ?
C37 C36 H36 120.1 . . ?
C43 C42 H42 120.1 . . ?
C41 C42 C43 119.8(3) . . ?
C41 C42 H42 120.1 . . ?
C39 C38 H38 119.4 . . ?
C37 C38 C39 121.2(3) . . ?
C37 C38 H38 119.4 . . ?
C014 C01I H01R 109.5 . . ?
C014 C01I H01S 109.5 . . ?
C014 C01I H01T 109.5 . . ?
H01R C01I H01S 109.5 . . ?
H01R C01I H01T 109.5 . . ?
H01S C01I H01T 109.5 . . ?
C00W C01J H01U 108.7 . . ?
C00W C01J H01V 108.7 . . ?
C01D C01J C00W 114.0(3) . . ?
C01D C01J H01U 108.7 . . ?
C01D C01J H01V 108.7 . . ?
H01U C01J H01V 107.6 . . ?
C36 C37 H37 119.6 . . ?
C38 C37 C36 120.9(3) . . ?
C38 C37 H37 119.6 . . ?

loop_
_geom_bond_atom_site_label_1
_geom_bond_atom_site_label_2
_geom_bond_distance
_geom_bond_site_symmetry_2
_geom_bond_publ_flag
N1 C4 1.402(3) . ?
N1 C3 1.409(3) . ?
N1 C1 1.405(3) . ?
N5 C4 1.327(3) . ?
N5 C8 1.332(3) . ?
N4 C33 1.373(3) . ?
N4 C31 1.323(3) . ?
N2 C2 1.372(3) . ?
N2 C1 1.317(3) . ?
N3 C8 1.394(3) . ?
N3 C32 1.409(3) . ?
N3 C31 1.402(3) . ?
C4 C5 1.407(3) . ?
C8 C7 1.417(4) . ?
C3 C2 1.376(4) . ?
C3 C21 1.451(3) . ?
C45 C32 1.435(4) . ?
C45 C44 1.402(4) . ?
C45 C40 1.423(4) . ?
C2 C10 1.432(4) . ?
C32 C33 1.376(4) . ?
C5 C6 1.391(4) . ?
C5 C51 1.455(4) . ?
C7 C6 1.390(4) . ?
C7 C52 1.452(4) . ?
C16 C21 1.428(4) . ?
C16 C15 1.457(4) . ?
C16 C17 1.408(4) . ?
C33 C34 1.440(4) . ?
C10 C15 1.414(4) . ?
C10 C11 1.405(4) . ?
C00H H00A 0.9900 . ?
C00H H00B 0.9900 . ?
C00H C50 1.508(4) . ?
C00H C017 1.523(4) . ?
C6 H6 0.9500 . ?
C21 C20 1.401(4) . ?
C31 C53 1.437(4) . ?
C51 C50 1.359(4) . ?
C51 C00S 1.511(3) . ?
C52 C53 1.358(4) . ?
C52 C016 1.512(3) . ?
C15 C14 1.408(4) . ?
C53 C00W 1.510(4) . ?
C1 C50 1.434(3) . ?
C44 H44 0.9500 . ?
C44 C43 1.364(4) . ?
C00S H00C 0.9900 . ?
C00S H00D 0.9900 . ?
C00S C014 1.534(4) . ?
C34 C39 1.409(4) . ?
C34 C35 1.402(4) . ?
C40 C39 1.463(4) . ?
C40 C41 1.407(4) . ?
C11 H11 0.9500 . ?
C11 C12 1.366(4) . ?
C00W H00E 0.9900 . ?
C00W H00F 0.9900 . ?
C00W C01J 1.506(4) . ?
C20 H20 0.9500 . ?
C20 C19 1.369(4) . ?
C17 H17 0.9500 . ?
C17 C18 1.374(4) . ?
C19 H19 0.9500 . ?
C19 C18 1.389(4) . ?
C39 C38 1.400(4) . ?
C14 H14 0.9500 . ?
C14 C13 1.376(4) . ?
C18 H18 0.9500 . ?
C013 H01A 0.9800 . ?
C013 H01B 0.9800 . ?
C013 H01C 0.9800 . ?
C013 C017 1.515(4) . ?
C014 H01D 0.9900 . ?
C014 H01E 0.9900 . ?
C014 C01I 1.521(4) . ?
C43 H43 0.9500 . ?
C43 C42 1.393(4) . ?
C016 H01F 0.9900 . ?
C016 H01G 0.9900 . ?
C016 C01C 1.522(4) . ?
C017 H01H 0.9900 . ?
C017 H01I 0.9900 . ?
C12 H12 0.9500 . ?
C12 C13 1.392(4) . ?
C13 H13 0.9500 . ?
C35 H35 0.9500 . ?
C35 C36 1.367(4) . ?
C41 H41 0.9500 . ?
C41 C42 1.367(4) . ?
C01C H01J 0.9900 . ?
C01C H01K 0.9900 . ?
C01C C01E 1.524(4) . ?
C01D H01L 0.9800 . ?
C01D H01M 0.9800 . ?
C01D H01N 0.9800 . ?
C01D C01J 1.502(4) . ?
C01E H01O 0.9800 . ?
C01E H01P 0.9800 . ?
C01E H01Q 0.9800 . ?
C36 H36 0.9500 . ?
C36 C37 1.380(4) . ?
C42 H42 0.9500 . ?
C38 H38 0.9500 . ?
C38 C37 1.377(4) . ?
C01I H01R 0.9800 . ?
C01I H01S 0.9800 . ?
C01I H01T 0.9800 . ?
C01J H01U 0.9900 . ?
C01J H01V 0.9900 . ?
C37 H37 0.9500 . ?

loop_
_geom_torsion_atom_site_label_1
_geom_torsion_atom_site_label_2
_geom_torsion_atom_site_label_3
_geom_torsion_atom_site_label_4
_geom_torsion
_geom_torsion_site_symmetry_1
_geom_torsion_site_symmetry_2
_geom_torsion_site_symmetry_3
_geom_torsion_site_symmetry_4
_geom_torsion_publ_flag
N1 C4 C5 C6 177.1(2) . . . . ?
N1 C4 C5 C51 -3.9(4) . . . . ?
N1 C3 C2 N2 -3.4(3) . . . . ?
N1 C3 C2 C10 174.9(2) . . . . ?
N1 C3 C21 C16 -176.3(3) . . . . ?
N1 C3 C21 C20 10.4(5) . . . . ?
N1 C1 C50 C00H -171.4(2) . . . . ?
N1 C1 C50 C51 5.1(4) . . . . ?
N5 C4 C5 C6 -5.0(4) . . . . ?
N5 C4 C5 C51 173.9(3) . . . . ?
N5 C8 C7 C6 -6.1(4) . . . . ?
N5 C8 C7 C52 174.3(3) . . . . ?
N4 C33 C34 C39 -171.0(3) . . . . ?
N4 C33 C34 C35 11.3(5) . . . . ?
N4 C31 C53 C52 -173.8(3) . . . . ?
N4 C31 C53 C00W 7.2(4) . . . . ?
N2 C2 C10 C15 178.9(3) . . . . ?
N2 C2 C10 C11 3.9(4) . . . . ?
N2 C1 C50 C00H 6.4(4) . . . . ?
N2 C1 C50 C51 -177.1(3) . . . . ?
N3 C8 C7 C6 177.4(2) . . . . ?
N3 C8 C7 C52 -2.2(4) . . . . ?
N3 C32 C33 N4 -4.5(3) . . . . ?
N3 C32 C33 C34 175.2(3) . . . . ?
N3 C31 C53 C52 9.7(4) . . . . ?
N3 C31 C53 C00W -169.3(2) . . . . ?
C4 N1 C3 C2 -164.4(3) . . . . ?
C4 N1 C3 C21 24.8(5) . . . . ?
C4 N1 C1 N2 167.4(2) . . . . ?
C4 N1 C1 C50 -14.6(4) . . . . ?
C4 N5 C8 N3 179.3(2) . . . . ?
C4 N5 C8 C7 2.8(4) . . . . ?
C4 C5 C6 C7 1.1(4) . . . . ?
C4 C5 C51 C50 -5.3(4) . . . . ?
C4 C5 C51 C00S 173.7(3) . . . . ?
C8 N5 C4 N1 -179.0(2) . . . . ?
C8 N5 C4 C5 3.2(4) . . . . ?
C8 N3 C32 C45 34.0(5) . . . . ?
C8 N3 C32 C33 -159.4(3) . . . . ?
C8 N3 C31 N4 162.8(2) . . . . ?
C8 N3 C31 C53 -20.3(4) . . . . ?
C8 C7 C6 C5 3.9(4) . . . . ?
C8 C7 C52 C53 -7.9(4) . . . . ?
C8 C7 C52 C016 173.3(3) . . . . ?
C3 N1 C4 N5 2.2(4) . . . . ?
C3 N1 C4 C5 -179.8(3) . . . . ?
C3 N1 C1 N2 -2.8(3) . . . . ?
C3 N1 C1 C50 175.2(2) . . . . ?
C3 C2 C10 C15 0.7(4) . . . . ?
C3 C2 C10 C11 -174.3(3) . . . . ?
C3 C21 C20 C19 177.2(3) . . . . ?
C45 C32 C33 N4 163.8(2) . . . . ?
C45 C32 C33 C34 -16.5(4) . . . . ?
C45 C44 C43 C42 0.2(5) . . . . ?
C45 C40 C39 C34 -7.4(4) . . . . ?
C45 C40 C39 C38 173.5(3) . . . . ?
C45 C40 C41 C42 2.4(5) . . . . ?
C2 N2 C1 N1 0.7(3) . . . . ?
C2 N2 C1 C50 -177.2(3) . . . . ?
C2 C3 C21 C16 14.3(4) . . . . ?
C2 C3 C21 C20 -159.1(3) . . . . ?
C2 C10 C15 C16 9.2(4) . . . . ?
C2 C10 C15 C14 -173.2(3) . . . . ?
C2 C10 C11 C12 173.6(3) . . . . ?
C32 N3 C8 N5 1.9(4) . . . . ?
C32 N3 C8 C7 178.7(3) . . . . ?
C32 N3 C31 N4 -4.2(3) . . . . ?
C32 N3 C31 C53 172.8(2) . . . . ?
C32 C45 C44 C43 175.9(3) . . . . ?
C32 C45 C40 C39 0.9(4) . . . . ?
C32 C45 C40 C41 -177.7(3) . . . . ?
C32 C33 C34 C39 9.3(4) . . . . ?
C32 C33 C34 C35 -168.4(3) . . . . ?
C5 C51 C50 C00H -179.2(2) . . . . ?
C5 C51 C50 C1 4.6(4) . . . . ?
C5 C51 C00S C014 -70.2(3) . . . . ?
C7 C52 C53 C31 4.1(4) . . . . ?
C7 C52 C53 C00W -177.0(3) . . . . ?
C7 C52 C016 C01C 80.6(3) . . . . ?
C16 C21 C20 C19 4.1(4) . . . . ?
C16 C15 C14 C13 176.7(3) . . . . ?
C16 C17 C18 C19 0.3(5) . . . . ?
C33 N4 C31 N3 1.4(3) . . . . ?
C33 N4 C31 C53 -175.3(3) . . . . ?
C33 C34 C39 C40 2.4(4) . . . . ?
C33 C34 C39 C38 -178.4(3) . . . . ?
C33 C34 C35 C36 176.6(3) . . . . ?
C10 C15 C14 C13 -0.8(4) . . . . ?
C10 C11 C12 C13 -0.5(4) . . . . ?
C6 C5 C51 C50 173.6(3) . . . . ?
C6 C5 C51 C00S -7.5(4) . . . . ?
C6 C7 C52 C53 172.5(3) . . . . ?
C6 C7 C52 C016 -6.2(4) . . . . ?
C21 C3 C2 N2 168.7(2) . . . . ?
C21 C3 C2 C10 -13.0(4) . . . . ?
C21 C16 C15 C10 -7.3(4) . . . . ?
C21 C16 C15 C14 175.2(3) . . . . ?
C21 C16 C17 C18 3.8(4) . . . . ?
C21 C20 C19 C18 0.2(5) . . . . ?
C31 N4 C33 C32 2.1(3) . . . . ?
C31 N4 C33 C34 -177.6(3) . . . . ?
C31 N3 C8 N5 -160.8(2) . . . . ?
C31 N3 C8 C7 15.9(4) . . . . ?
C31 N3 C32 C45 -161.6(3) . . . . ?
C31 N3 C32 C33 5.0(3) . . . . ?
C31 C53 C00W C01J -96.2(3) . . . . ?
C51 C5 C6 C7 -177.8(3) . . . . ?
C51 C00S C014 C01I 166.8(3) . . . . ?
C52 C7 C6 C5 -176.5(3) . . . . ?
C52 C53 C00W C01J 84.9(4) . . . . ?
C52 C016 C01C C01E -175.9(3) . . . . ?
C15 C16 C21 C3 -4.2(4) . . . . ?
C15 C16 C21 C20 169.6(3) . . . . ?
C15 C16 C17 C18 -171.7(3) . . . . ?
C15 C10 C11 C12 -1.3(4) . . . . ?
C15 C14 C13 C12 -0.9(5) . . . . ?
C53 C52 C016 C01C -98.0(3) . . . . ?
C53 C00W C01J C01D 178.1(3) . . . . ?
C1 N1 C4 N5 -164.5(2) . . . . ?
C1 N1 C4 C5 13.5(4) . . . . ?
C1 N1 C3 C2 3.6(3) . . . . ?
C1 N1 C3 C21 -167.1(3) . . . . ?
C1 N2 C2 C3 1.8(3) . . . . ?
C1 N2 C2 C10 -176.6(3) . . . . ?
C50 C00H C017 C013 -179.2(2) . . . . ?
C50 C51 C00S C014 108.7(3) . . . . ?
C44 C45 C32 N3 1.7(5) . . . . ?
C44 C45 C32 C33 -162.8(3) . . . . ?
C44 C45 C40 C39 175.1(3) . . . . ?
C44 C45 C40 C41 -3.5(4) . . . . ?
C44 C43 C42 C41 -1.4(5) . . . . ?
C00S C51 C50 C00H 1.9(4) . . . . ?
C00S C51 C50 C1 -174.3(2) . . . . ?
C34 C39 C38 C37 1.6(5) . . . . ?
C34 C35 C36 C37 1.8(5) . . . . ?
C40 C45 C32 N3 175.5(3) . . . . ?
C40 C45 C32 C33 10.9(4) . . . . ?
C40 C45 C44 C43 2.4(4) . . . . ?
C40 C39 C38 C37 -179.2(3) . . . . ?
C40 C41 C42 C43 0.1(5) . . . . ?
C11 C10 C15 C16 -175.7(3) . . . . ?
C11 C10 C15 C14 1.9(4) . . . . ?
C11 C12 C13 C14 1.6(5) . . . . ?
C20 C19 C18 C17 -2.4(5) . . . . ?
C17 C16 C21 C3 -179.7(3) . . . . ?
C17 C16 C21 C20 -5.9(4) . . . . ?
C17 C16 C15 C10 168.0(3) . . . . ?
C17 C16 C15 C14 -9.4(4) . . . . ?
C39 C34 C35 C36 -0.9(5) . . . . ?
C39 C40 C41 C42 -176.2(3) . . . . ?
C39 C38 C37 C36 -0.7(6) . . . . ?
C016 C52 C53 C31 -177.2(3) . . . . ?
C016 C52 C53 C00W 1.6(5) . . . . ?
C017 C00H C50 C51 -83.0(3) . . . . ?
C017 C00H C50 C1 93.3(3) . . . . ?
C35 C34 C39 C40 -179.9(3) . . . . ?
C35 C34 C39 C38 -0.8(5) . . . . ?
C35 C36 C37 C38 -1.0(6) . . . . ?
C41 C40 C39 C34 171.2(3) . . . . ?
C41 C40 C39 C38 -7.9(5) . . . . ?
